data_4134456
loop_
_publ_author_name
'Budiman, Yudha P.'
'Jayaraman, Arumugam'
'Friedrich, Alexandra'
'Kerner, Florian'
'Radius, Udo'
'Marder, Todd B.'

_publ_section_title
;
 Palladium-Catalyzed Homocoupling of Highly Fluorinated Arylboronates:
 Studies of the Influence of Strongly vs Weakly Coordinating Solvents on
 the Reductive Elimination Process.
;
_journal_issue 13
_journal_name_full 'Journal of the American Chemical Society'
_journal_page_first 6036
_journal_page_last 6050
_journal_paper_doi 10.1021/jacs.9b11871
_journal_volume 142
_journal_year 2020
_chemical_absolute_configuration unk
_chemical_formula_moiety 'C16 H12 F4 N2 Pd'
_chemical_formula_sum 'C16 H12 F4 N2 Pd'
_chemical_formula_weight 414.68
_space_group_crystal_system monoclinic
_space_group_IT_number 4
_space_group_name_Hall 'P 2yb'
_space_group_name_H-M_alt 'P 1 21 1'
_atom_sites_solution_hydrogens geom
_atom_sites_solution_primary dual
_atom_sites_solution_secondary difmap
_audit_creation_date 2019-09-12
_audit_creation_method
;
Olex2 1.3-ac4
(compiled 2019.04.23 svn.r3594 for Rigaku Oxford Diffraction, GUI svn.r5739)
;
_cell_angle_alpha 90
_cell_angle_beta 90.225(3)
_cell_angle_gamma 90
_cell_formula_units_Z 2
_cell_length_a 9.1923(3)
_cell_length_b 8.9775(2)
_cell_length_c 9.5988(3)
_cell_measurement_reflns_used 11092
_cell_measurement_temperature 100.00(10)
_cell_measurement_theta_max 32.2210
_cell_measurement_theta_min 2.1070
_cell_volume 792.12(4)
_computing_cell_refinement 'CrysAlisPro 1.171.40.53 (Rigaku OD, 2019)'
_computing_data_collection 'CrysAlisPro 1.171.40.53 (Rigaku OD, 2019)'
_computing_data_reduction 'CrysAlisPro 1.171.40.53 (Rigaku OD, 2019)'
_computing_molecular_graphics 'ShelXLe (Huebschle et all, 2011)'
_computing_publication_material 'Olex2 (Dolomanov et al., 2009)'
_computing_structure_refinement 'ShelXL (Sheldrick, 2015)'
_computing_structure_solution 'ShelXT (Sheldrick, 2015)'
_diffrn_ambient_environment N~2~
_diffrn_ambient_temperature 100.00(10)
_diffrn_detector 'Hybrid Pixel Array Detector'
_diffrn_detector_area_resol_mean 10.0000
_diffrn_detector_type HyPix
_diffrn_measured_fraction_theta_full 1.000
_diffrn_measured_fraction_theta_max 1.000
_diffrn_measurement_details
;
List of Runs (angles in degrees, time in seconds):

  # Type    Start    End  Width  t~exp~   \w     \q     \k     \f   Frames
--------------------------------------------------------------------------
  1  \w      1.00  87.00   0.50    3.07    --   13.28  37.00 -60.00  172
  2  \w      1.00  87.00   0.50    3.07    --   13.28  37.00  90.00  172
  3  \w     41.00  87.00   0.50    3.07    --   13.28 178.00  30.00   92
  4  \w     41.00  87.00   0.50    3.07    --   13.28 178.00 120.00   92
  5  \w    -61.00   5.00   0.50    3.07    --   13.28 -19.00 -30.00  132
  6  \w    -23.00  47.00   0.50    3.07    --   13.28 -99.00 -90.00  140
  7  \w     30.00  81.00   0.50    3.07    --   13.28-158.00 -36.00  102
  8  \w      8.00  58.00   0.50    3.07    --   13.28-118.00 117.00  100
  9  \w    -58.00  36.00   0.50    3.07    --   13.28 -77.00   0.00  188
 10  \w    -61.00   5.00   0.50    3.07    --   13.28 -19.00-180.00  132
 11  \w    -61.00   5.00   0.50    3.07    --   13.28 -19.00-120.00  132
 12  \w    -61.00   5.00   0.50    3.07    --   13.28 -19.00   0.00  132
 13  \w    -61.00  -8.00   0.50    3.07    --   13.28 -19.00 120.00  106
 14  \w    -85.00   1.00   0.50    3.07    --  -13.59 -57.00-150.00  172
;
_diffrn_measurement_device 'four-circle diffractometer'
_diffrn_measurement_device_type 'XtaLAB Synergy, Dualflex, HyPix'
_diffrn_measurement_method '\w scans'
_diffrn_orient_matrix_type 'CrysAlisPro convention (1999,Acta A55,543-557)'
_diffrn_orient_matrix_UB_11 0.0720446000
_diffrn_orient_matrix_UB_12 0.0214829000
_diffrn_orient_matrix_UB_13 -0.0169093000
_diffrn_orient_matrix_UB_21 -0.0254943000
_diffrn_orient_matrix_UB_22 0.0714514000
_diffrn_orient_matrix_UB_23 -0.0199565000
_diffrn_orient_matrix_UB_31 0.0105659000
_diffrn_orient_matrix_UB_32 0.0259574000
_diffrn_orient_matrix_UB_33 0.0691357000
_diffrn_radiation_monochromator mirror
_diffrn_radiation_probe x-ray
_diffrn_radiation_type 'Mo K\a'
_diffrn_radiation_wavelength 0.71073
_diffrn_reflns_av_R_equivalents 0.0437
_diffrn_reflns_av_unetI/netI 0.0333
_diffrn_reflns_Laue_measured_fraction_full 1.000
_diffrn_reflns_Laue_measured_fraction_max 1.000
_diffrn_reflns_limit_h_max 13
_diffrn_reflns_limit_h_min -13
_diffrn_reflns_limit_k_max 12
_diffrn_reflns_limit_k_min -12
_diffrn_reflns_limit_l_max 13
_diffrn_reflns_limit_l_min -13
_diffrn_reflns_number 24242
_diffrn_reflns_point_group_measured_fraction_full 1.000
_diffrn_reflns_point_group_measured_fraction_max 1.000
_diffrn_reflns_theta_full 25.242
_diffrn_reflns_theta_max 30.507
_diffrn_reflns_theta_min 2.122
_diffrn_source 'micro-focus sealed X-ray tube'
_diffrn_source_type 'PhotonJet (Mo) X-ray Source'
_exptl_absorpt_coefficient_mu 1.211
_exptl_absorpt_correction_T_max 1.000
_exptl_absorpt_correction_T_min 0.764
_exptl_absorpt_correction_type gaussian
_exptl_absorpt_process_details
;
CrysAlisPro 1.171.40.53 (Rigaku Oxford Diffraction, 2019)
Numerical absorption correction based on gaussian integration over
			a multifaceted crystal model
Empirical absorption correction using spherical harmonics,
 implemented in SCALE3 ABSPACK scaling algorithm.
;
_exptl_crystal_colour colourless
_exptl_crystal_colour_primary colourless
_exptl_crystal_density_diffrn 1.739
_exptl_crystal_description plate
_exptl_crystal_F_000 408
_exptl_crystal_size_max 0.146
_exptl_crystal_size_mid 0.109
_exptl_crystal_size_min 0.09
_refine_diff_density_max 1.065
_refine_diff_density_min -0.529
_refine_diff_density_rms 0.078
_refine_ls_abs_structure_details
;
 Flack x determined using 2004 quotients [(I+)-(I-)]/[(I+)+(I-)]
 (Parsons, Flack and Wagner, Acta Cryst. B69 (2013) 249-259).
;
_refine_ls_abs_structure_Flack -0.027(15)
_refine_ls_extinction_method none
_refine_ls_goodness_of_fit_ref 1.044
_refine_ls_hydrogen_treatment constr
_refine_ls_matrix_type full
_refine_ls_number_parameters 210
_refine_ls_number_reflns 4817
_refine_ls_number_restraints 1
_refine_ls_restrained_S_all 1.044
_refine_ls_R_factor_all 0.0307
_refine_ls_R_factor_gt 0.0266
_refine_ls_shift/su_max 0.000
_refine_ls_shift/su_mean 0.000
_refine_ls_structure_factor_coef Fsqd
_refine_ls_weighting_details 'w=1/[\s^2^(Fo^2^)+(0.0246P)^2^+0.5040P] where P=(Fo^2^+2Fc^2^)/3'
_refine_ls_weighting_scheme calc
_refine_ls_wR_factor_gt 0.0574
_refine_ls_wR_factor_ref 0.0588
_reflns_Friedel_coverage 0.890
_reflns_Friedel_fraction_full 1.000
_reflns_Friedel_fraction_max 1.000
_reflns_number_gt 4467
_reflns_number_total 4817
_reflns_threshold_expression 'I > 2\s(I)'
_cod_data_source_file ja9b11871_si_007.cif
_cod_data_source_block cmpd_3e
_cod_depositor_comments 'Adding full bibliography for 4134454--4134458.cif.'
_cod_original_cell_volume 792.13(4)
_cod_database_code 4134456
_shelx_shelxl_version_number 2018/3
_chemical_oxdiff_formula C16H12F4N2Pd
_chemical_oxdiff_usercomment YPB-424
_shelx_space_group_comment
;
The symmetry employed for this shelxl refinement is uniquely defined
by the following loop, which should always be used as a source of
symmetry information in preference to the above space-group names.
They are only intended as comments.
;
_shelx_estimated_absorpt_t_max 0.899
_shelx_estimated_absorpt_t_min 0.843
_diffrn_oxdiff_digest_frames
;
01bf66b678152e1c7cd7d0dc69267f417a018648e92
;
_reflns_odcompleteness_completeness 100.00
_reflns_odcompleteness_iscentric 1
_reflns_odcompleteness_theta 30.44
_olex2_refinement_description
;
1. Fixed Uiso
 At 1.2 times of:
  All C(H) groups
 At 1.5 times of:
  All C(H,H,H) groups
2.a Aromatic/amide H refined with riding coordinates:
 C7(H7), C8(H8), C9(H9), C13(H13), C14(H14), C15(H15)
2.b Idealised Me refined as rotating group:
 C2(H2A,H2B,H2C), C4(H4A,H4B,H4C)
;
_olex2_date_sample_data_collection 2019-09-11
_olex2_date_sample_submission 2019-09-09
_olex2_exptl_crystal_mounting_method
;
 The crystal was immersed in a film of perfluoropolyether oil, mounted on a 
 polyimide microloop (MicroMounts of MiTeGen) and transferred to stream of cold 
 nitrogen (Oxford Cryostream 800).
;
_olex2_submission_original_sample_id YPB-424
_olex2_submission_special_instructions 'No special instructions were received'
_oxdiff_exptl_absorpt_empirical_details
;
Empirical correction (ABSPACK) includes:
- Absorption correction using spherical harmonics
- Frame scaling
;
_oxdiff_exptl_absorpt_empirical_full_max 1.153
_oxdiff_exptl_absorpt_empirical_full_min 0.910

loop_
_space_group_symop_operation_xyz
'x, y, z'
'-x, y+1/2, -z'

loop_
_atom_site_label
_atom_site_type_symbol
_atom_site_fract_x
_atom_site_fract_y
_atom_site_fract_z
_atom_site_U_iso_or_equiv
_atom_site_adp_type
_atom_site_occupancy
_atom_site_site_symmetry_order
_atom_site_calc_flag
_atom_site_refinement_flags_posn
_atom_site_refinement_flags_adp
_atom_site_refinement_flags_occupancy
_atom_site_disorder_assembly
_atom_site_disorder_group
Pd1 Pd 0.41979(2) 0.41799(4) 0.23616(2) 0.01592(6) Uani 1 1 d . . . . .
F1 F 0.4776(3) 0.1997(3) 0.4860(3) 0.0325(6) Uani 1 1 d . . . . .
N1 N 0.6289(4) 0.3341(4) 0.2050(3) 0.0222(7) Uani 1 1 d . . . . .
C1 C 0.7454(4) 0.2926(4) 0.2085(4) 0.0209(7) Uani 1 1 d . . . . .
F2 F 0.2069(3) 0.2045(3) 0.0678(3) 0.0260(6) Uani 1 1 d . . . . .
N2 N 0.4954(4) 0.6314(4) 0.1915(3) 0.0209(6) Uani 1 1 d . . . . .
C2 C 0.8953(5) 0.2386(5) 0.2173(5) 0.0303(9) Uani 1 1 d . . . . .
H2A H 0.949784 0.273047 0.135937 0.046 Uiso 1 1 calc GR . . . .
H2B H 0.895343 0.129422 0.219600 0.046 Uiso 1 1 calc GR . . . .
H2C H 0.941143 0.276990 0.302380 0.046 Uiso 1 1 calc GR . . . .
F3 F 0.1794(3) 0.5659(4) 0.0479(3) 0.0327(6) Uani 1 1 d . . . . .
C3 C 0.5399(4) 0.7481(4) 0.1751(4) 0.0200(7) Uani 1 1 d . . . . .
F4 F 0.2399(2) 0.4319(5) 0.5198(2) 0.0280(5) Uani 1 1 d . . . . .
C4 C 0.5977(4) 0.8987(6) 0.1563(4) 0.0245(11) Uani 1 1 d . . . . .
H4A H 0.649772 0.904389 0.067560 0.037 Uiso 1 1 calc GR . . . .
H4B H 0.664752 0.922172 0.232885 0.037 Uiso 1 1 calc GR . . . .
H4C H 0.517376 0.970490 0.155939 0.037 Uiso 1 1 calc GR . . . .
C5 C 0.2207(4) 0.4930(4) 0.2808(4) 0.0173(7) Uani 1 1 d . . . . .
C6 C 0.2548(4) 0.1348(4) 0.1877(4) 0.0188(7) Uani 1 1 d . . . . .
C7 C 0.2085(4) -0.0108(4) 0.2075(4) 0.0233(8) Uani 1 1 d . . . . .
H7 H 0.146627 -0.058357 0.141620 0.028 Uiso 1 1 calc R . . . .
C8 C 0.2553(4) -0.0847(9) 0.3264(3) 0.0236(6) Uani 1 1 d . . . . .
H8 H 0.225613 -0.184451 0.343096 0.028 Uiso 1 1 calc R . . . .
C9 C 0.3457(4) -0.0125(4) 0.4210(4) 0.0232(8) Uani 1 1 d . . . . .
H9 H 0.378438 -0.061294 0.503201 0.028 Uiso 1 1 calc R . . . .
C10 C 0.3868(4) 0.1329(4) 0.3919(4) 0.0205(7) Uani 1 1 d . . . . .
C11 C 0.3445(4) 0.2140(4) 0.2761(4) 0.0171(7) Uani 1 1 d . . . . .
C12 C 0.1307(4) 0.5582(4) 0.1827(4) 0.0214(7) Uani 1 1 d . . . . .
C13 C -0.0058(5) 0.6190(5) 0.2076(4) 0.0257(8) Uani 1 1 d . . . . .
H13 H -0.060811 0.662838 0.134358 0.031 Uiso 1 1 calc R . . . .
C14 C -0.0594(5) 0.6140(5) 0.3425(4) 0.0258(8) Uani 1 1 d . . . . .
H14 H -0.152429 0.654235 0.363021 0.031 Uiso 1 1 calc R . . . .
C15 C 0.0243(5) 0.5494(5) 0.4474(4) 0.0249(8) Uani 1 1 d . . . . .
H15 H -0.010611 0.544307 0.540314 0.030 Uiso 1 1 calc R . . . .
C17 C 0.1597(4) 0.4929(4) 0.4132(4) 0.0201(7) Uani 1 1 d . . . . .

loop_
_atom_site_aniso_label
_atom_site_aniso_U_11
_atom_site_aniso_U_22
_atom_site_aniso_U_33
_atom_site_aniso_U_23
_atom_site_aniso_U_13
_atom_site_aniso_U_12
Pd1 0.01654(10) 0.01223(10) 0.01899(11) 0.00095(15) 0.00026(7) -0.00023(16)
F1 0.0449(17) 0.0254(15) 0.0271(13) 0.0028(11) -0.0167(11) -0.0040(12)
N1 0.0230(17) 0.0181(15) 0.0257(17) -0.0011(13) 0.0018(13) -0.0004(13)
C1 0.0218(18) 0.0169(16) 0.0240(19) -0.0033(14) -0.0008(14) -0.0007(14)
F2 0.0268(13) 0.0282(13) 0.0229(13) 0.0016(11) -0.0064(9) -0.0036(11)
N2 0.0225(16) 0.0165(14) 0.0237(16) 0.0013(12) 0.0031(12) -0.0006(12)
C2 0.022(2) 0.030(2) 0.039(2) -0.0090(18) -0.0024(17) 0.0044(16)
F3 0.0372(16) 0.0433(17) 0.0177(12) 0.0069(12) 0.0040(10) 0.0185(13)
C3 0.0197(18) 0.0204(17) 0.0200(18) 0.0003(14) 0.0036(13) 0.0008(14)
F4 0.0313(10) 0.0360(16) 0.0167(9) 0.0047(13) -0.0021(7) 0.0006(14)
C4 0.0290(17) 0.015(3) 0.0292(17) -0.0010(16) 0.0086(13) -0.0042(16)
C5 0.0210(18) 0.0122(15) 0.0185(17) -0.0003(13) -0.0015(13) -0.0017(13)
C6 0.0180(17) 0.0192(16) 0.0193(17) 0.0002(14) 0.0005(13) 0.0007(14)
C7 0.0211(18) 0.0189(18) 0.030(2) -0.0065(15) 0.0026(15) -0.0042(14)
C8 0.0257(15) 0.0129(12) 0.0323(16) 0.000(3) 0.0115(12) 0.000(3)
C9 0.029(2) 0.0163(17) 0.0247(19) 0.0049(14) 0.0045(15) 0.0034(15)
C10 0.0239(19) 0.0188(16) 0.0189(18) -0.0008(14) -0.0013(14) 0.0012(14)
C11 0.0173(17) 0.0138(15) 0.0201(17) -0.0017(13) 0.0009(13) 0.0008(13)
C12 0.026(2) 0.0213(17) 0.0166(17) -0.0007(14) 0.0019(13) 0.0032(15)
C13 0.024(2) 0.028(2) 0.025(2) 0.0013(16) -0.0016(15) 0.0072(16)
C14 0.0205(19) 0.025(2) 0.032(2) -0.0053(16) 0.0041(15) 0.0038(15)
C15 0.026(2) 0.028(2) 0.0204(18) -0.0030(15) 0.0037(14) -0.0046(16)
C17 0.0227(18) 0.0170(17) 0.0206(17) 0.0015(14) -0.0021(14) -0.0044(14)

loop_
_atom_type_symbol
_atom_type_description
_atom_type_scat_dispersion_real
_atom_type_scat_dispersion_imag
_atom_type_scat_source
C C 0.0033 0.0016 'International Tables Vol C Tables 4.2.6.8 and 6.1.1.4'
H H 0.0000 0.0000 'International Tables Vol C Tables 4.2.6.8 and 6.1.1.4'
F F 0.0171 0.0103 'International Tables Vol C Tables 4.2.6.8 and 6.1.1.4'
N N 0.0061 0.0033 'International Tables Vol C Tables 4.2.6.8 and 6.1.1.4'
Pd Pd -0.9988 1.0072 'International Tables Vol C Tables 4.2.6.8 and 6.1.1.4'

loop_
_exptl_crystal_face_index_h
_exptl_crystal_face_index_k
_exptl_crystal_face_index_l
_exptl_crystal_face_perp_dist
-1 2 -2 0.0564
0 -1 -1 0.0647
0 -1 0 0.0607
0 0 1 0.0355
1 2 0 0.0680
-1 -2 1 0.0511
1 2 -2 0.0581
-1 -2 2 0.0434
1 0 0 0.0523
-2 0 1 0.0135
0 1 -2 0.0623
1 -2 2 0.0523
1 -2 0 0.0609
1 0 2 0.0344
1 -1 0 0.0552
1 -2 -2 0.0640
-2 1 -1 0.0484
-2 -1 2 0.0232
-2 -2 -1 0.0575

loop_
_geom_angle_atom_site_label_1
_geom_angle_atom_site_label_2
_geom_angle_atom_site_label_3
_geom_angle
_geom_angle_site_symmetry_1
_geom_angle_site_symmetry_3
_geom_angle_publ_flag
N2 Pd1 N1 89.68(13) . . ?
C5 Pd1 N1 175.69(14) . . ?
C5 Pd1 N2 92.34(14) . . ?
C11 Pd1 N1 90.95(14) . . ?
C11 Pd1 N2 178.91(15) . . ?
C11 Pd1 C5 87.09(15) . . ?
C1 N1 Pd1 169.8(3) . . ?
N1 C1 C2 178.4(4) . . ?
C3 N2 Pd1 175.9(3) . . ?
N2 C3 C4 179.1(4) . . ?
C12 C5 Pd1 122.9(3) . . ?
C12 C5 C17 112.4(3) . . ?
C17 C5 Pd1 124.7(3) . . ?
F2 C6 C7 116.4(3) . . ?
C11 C6 F2 117.9(3) . . ?
C11 C6 C7 125.8(4) . . ?
C8 C7 C6 117.9(4) . . ?
C7 C8 C9 119.9(6) . . ?
C10 C9 C8 118.0(4) . . ?
F1 C10 C9 116.5(3) . . ?
F1 C10 C11 118.0(3) . . ?
C11 C10 C9 125.5(4) . . ?
C6 C11 Pd1 124.2(3) . . ?
C6 C11 C10 112.9(3) . . ?
C10 C11 Pd1 122.7(3) . . ?
F3 C12 C5 117.9(3) . . ?
F3 C12 C13 116.1(3) . . ?
C5 C12 C13 126.0(4) . . ?
C14 C13 C12 118.2(4) . . ?
C13 C14 C15 119.4(4) . . ?
C17 C15 C14 118.4(4) . . ?
F4 C17 C5 117.6(3) . . ?
F4 C17 C15 116.8(3) . . ?
C15 C17 C5 125.6(4) . . ?

loop_
_geom_bond_atom_site_label_1
_geom_bond_atom_site_label_2
_geom_bond_distance
_geom_bond_site_symmetry_2
_geom_bond_publ_flag
Pd1 N1 2.088(3) . ?
Pd1 N2 2.083(3) . ?
Pd1 C5 1.998(4) . ?
Pd1 C11 1.996(4) . ?
F1 C10 1.366(4) . ?
N1 C1 1.133(5) . ?
C1 C2 1.463(6) . ?
F2 C6 1.381(4) . ?
N2 C3 1.136(5) . ?
F3 C12 1.372(4) . ?
C3 C4 1.464(7) . ?
F4 C17 1.372(4) . ?
C5 C12 1.382(5) . ?
C5 C17 1.391(5) . ?
C6 C7 1.388(5) . ?
C6 C11 1.378(5) . ?
C7 C8 1.387(7) . ?
C8 C9 1.389(7) . ?
C9 C10 1.388(5) . ?
C10 C11 1.384(5) . ?
C12 C13 1.390(6) . ?
C13 C14 1.388(6) . ?
C14 C15 1.391(6) . ?
C15 C17 1.385(6) . ?

loop_
_geom_torsion_atom_site_label_1
_geom_torsion_atom_site_label_2
_geom_torsion_atom_site_label_3
_geom_torsion_atom_site_label_4
_geom_torsion
_geom_torsion_site_symmetry_1
_geom_torsion_site_symmetry_2
_geom_torsion_site_symmetry_3
_geom_torsion_site_symmetry_4
_geom_torsion_publ_flag
Pd1 C5 C12 F3 2.6(5) . . . . ?
Pd1 C5 C12 C13 -176.8(3) . . . . ?
Pd1 C5 C17 F4 -2.6(5) . . . . ?
Pd1 C5 C17 C15 177.4(3) . . . . ?
F1 C10 C11 Pd1 3.8(5) . . . . ?
F1 C10 C11 C6 179.2(3) . . . . ?
F2 C6 C7 C8 179.5(3) . . . . ?
F2 C6 C11 Pd1 -4.0(5) . . . . ?
F2 C6 C11 C10 -179.4(3) . . . . ?
F3 C12 C13 C14 -179.9(4) . . . . ?
C5 C12 C13 C14 -0.6(6) . . . . ?
C6 C7 C8 C9 0.0(6) . . . . ?
C7 C6 C11 Pd1 175.3(3) . . . . ?
C7 C6 C11 C10 0.0(6) . . . . ?
C7 C8 C9 C10 -0.3(6) . . . . ?
C8 C9 C10 F1 -179.0(4) . . . . ?
C8 C9 C10 C11 0.5(6) . . . . ?
C9 C10 C11 Pd1 -175.7(3) . . . . ?
C9 C10 C11 C6 -0.3(6) . . . . ?
C11 C6 C7 C8 0.2(6) . . . . ?
C12 C5 C17 F4 -179.5(4) . . . . ?
C12 C5 C17 C15 0.4(5) . . . . ?
C12 C13 C14 C15 0.2(6) . . . . ?
C13 C14 C15 C17 0.4(6) . . . . ?
C14 C15 C17 F4 179.2(4) . . . . ?
C14 C15 C17 C5 -0.8(6) . . . . ?
C17 C5 C12 F3 179.6(3) . . . . ?
C17 C5 C12 C13 0.2(6) . . . . ?

loop_
_exptl_oxdiff_crystal_face_indexfrac_h
_exptl_oxdiff_crystal_face_indexfrac_k
_exptl_oxdiff_crystal_face_indexfrac_l
_exptl_oxdiff_crystal_face_x
_exptl_oxdiff_crystal_face_y
_exptl_oxdiff_crystal_face_z
-0.9994 2.0022 -2.0010 0.0048 0.2085 -0.0969
0.0000 -1.0004 -1.0010 -0.0046 -0.0515 -0.0952
-0.0003 -1.0006 -0.0003 -0.0215 -0.0715 -0.0260
-0.0003 -0.0002 1.0008 -0.0169 -0.0200 0.0692
1.0010 2.0007 0.0004 0.1151 0.1174 0.0625
-1.0013 -2.0010 1.0003 -0.1320 -0.1374 0.0066
1.0015 2.0012 -2.0011 0.1490 0.1574 -0.0758
-1.0015 -2.0012 2.0011 -0.1490 -0.1574 0.0758
1.0005 -0.0005 -0.0001 0.0721 -0.0255 0.0106
-2.0012 0.0009 1.0009 -0.1611 0.0311 0.0481
0.0008 1.0011 -2.0013 0.0554 0.1114 -0.1124
0.9994 -2.0022 2.0010 -0.0048 -0.2085 0.0969
1.0000 -2.0018 -0.0006 0.0290 -0.1685 -0.0414
0.9999 -0.0009 2.0015 0.0382 -0.0655 0.1489
1.0002 -1.0012 -0.0003 0.0506 -0.0970 -0.0154
1.0005 -2.0014 -2.0021 0.0629 -0.1286 -0.1798
-2.0004 1.0019 -1.0004 -0.1057 0.1426 -0.0643
-2.0017 -1.0000 2.0014 -0.1995 -0.0604 0.0913
-2.0012 -2.0000 -1.0012 -0.1702 -0.0719 -0.1423
